data_7217800
loop_
_publ_author_name
'Ren, Xiaoyan'
'Pan, Qinhe'
'Liu, Jiancong'
'Li, Yi'
'Wang, Fuxiang'
'Li, Jiyang'
'Xu, Yan'
'Li, Li'

_publ_section_title
;
 A family of germanates constructed from Ge7clusters co-templated by metal
 complexes and organic/inorganic species
;
_journal_issue 40
_journal_name_full CrystEngComm
_journal_page_first 9545
_journal_paper_doi 10.1039/C4CE00671B
_journal_volume 16
_journal_year 2014
_chemical_formula_moiety '[C2H8NO]2 [Ni2 (C8N5H23)2 (C2N2H8)] [Ge7O14F3]2 H2O'
_chemical_formula_sum 'C22 H72 F6 Ge14 N14 Ni2 O31'
_chemical_formula_weight 2276.62
_space_group_IT_number 57
_symmetry_cell_setting orthorhombic
_symmetry_space_group_name_Hall '-P 2c 2b'
_symmetry_space_group_name_H-M 'P b c m'
_atom_sites_solution_hydrogens geom
_atom_sites_solution_primary direct
_atom_sites_solution_secondary difmap
_audit_creation_method SHELXL-97
_audit_update_record
;
2014-07-20 # Formatted by publCIF
;
_cell_angle_alpha 90.00
_cell_angle_beta 90.00
_cell_angle_gamma 90.00
_cell_formula_units_Z 4
_cell_length_a 8.8089(18)
_cell_length_b 22.436(5)
_cell_length_c 31.193(6)
_cell_measurement_temperature 293(2)
_cell_volume 6165(2)
_computing_cell_refinement Process-auto
_computing_data_collection Process-auto
_computing_data_reduction Process-auto
_computing_molecular_graphics SHELXP-97
_computing_publication_material SHELXP-97
_computing_structure_refinement 'SHELXL-97 (Sheldrick, 1997)'
_computing_structure_solution 'SHELXS-97 (Sheldrick, 1990)'
_diffrn_ambient_temperature 293(2)
_diffrn_measured_fraction_theta_full 1.000
_diffrn_measured_fraction_theta_max 1.000
_diffrn_radiation_monochromator graphite
_diffrn_radiation_source 'fine-focus sealed tube'
_diffrn_radiation_type MoK\a
_diffrn_radiation_wavelength 0.71073
_diffrn_reflns_av_R_equivalents 0.0351
_diffrn_reflns_av_sigmaI/netI 0.0273
_diffrn_reflns_limit_h_max 11
_diffrn_reflns_limit_h_min -11
_diffrn_reflns_limit_k_max 24
_diffrn_reflns_limit_k_min -28
_diffrn_reflns_limit_l_max 38
_diffrn_reflns_limit_l_min -36
_diffrn_reflns_number 34855
_diffrn_reflns_theta_full 26.35
_diffrn_reflns_theta_max 26.35
_diffrn_reflns_theta_min 1.31
_exptl_absorpt_coefficient_mu 7.419
_exptl_absorpt_correction_T_max 0.4026
_exptl_absorpt_correction_T_min 0.2134
_exptl_absorpt_correction_type multi-scan
_exptl_absorpt_process_details SADABS
_exptl_crystal_colour red
_exptl_crystal_density_diffrn 2.453
_exptl_crystal_density_method 'not measured'
_exptl_crystal_description prism
_exptl_crystal_F_000 4432
_exptl_crystal_size_max 0.25
_exptl_crystal_size_mid 0.25
_exptl_crystal_size_min 0.15
_platon_squeeze_details
;
The remaining charge balancing organic species cations were disordered and assigned as eight protonated ethanolamine cations per unit cell, which were determined by TGA and elemental analysis. Then, the formula can be get as (NH3CH2CH2OH)2 [Ni2(TEPA)2(en)] [Ge7O14F3]2 H2O, with elemental analysis of C 11.61 (calcd wt%) 11.45 (found wt%), N 8.62 (calcd wt%) 8.86 (found wt%), N 3.19 (calcd wt%) 3.25 (found wt%). The contributions of these disordered protonated ethanolamine cations to the scattering values have been removed by using the PLATON SQUEEZE program.
;
_refine_diff_density_max 1.176
_refine_diff_density_min -0.591
_refine_diff_density_rms 0.133
_refine_ls_extinction_method none
_refine_ls_goodness_of_fit_ref 1.064
_refine_ls_hydrogen_treatment constr
_refine_ls_matrix_type full
_refine_ls_number_parameters 369
_refine_ls_number_reflns 6400
_refine_ls_number_restraints 0
_refine_ls_restrained_S_all 1.064
_refine_ls_R_factor_all 0.0355
_refine_ls_R_factor_gt 0.0296
_refine_ls_shift/su_max 0.001
_refine_ls_shift/su_mean 0.000
_refine_ls_structure_factor_coef Fsqd
_refine_ls_weighting_details 'calc w=1/[\s^2^(Fo^2^)+(0.0517P)^2^+0.0000P] where P=(Fo^2^+2Fc^2^)/3'
_refine_ls_weighting_scheme calc
_refine_ls_wR_factor_gt 0.0774
_refine_ls_wR_factor_ref 0.0796
_reflns_number_gt 5534
_reflns_number_total 6400
_reflns_threshold_expression >2sigma(I)
_cod_data_source_file c4ce00671b2.cif
_cod_data_source_block b_sqd
_cod_depositor_comments 'Adding full bibliography for 7217797--7217800.cif.'
_cod_original_sg_symbol_H-M Pbcm
_cod_database_code 7217800
_platon_squeeze_void_probe_radius 1.20

loop_
_symmetry_equiv_pos_as_xyz
'x, y, z'
'-x, -y, z+1/2'
'-x, y+1/2, -z+1/2'
'x, -y+1/2, -z'
'-x, -y, -z'
'x, y, -z-1/2'
'x, -y-1/2, z-1/2'
'-x, y-1/2, z'

loop_
_atom_site_label
_atom_site_type_symbol
_atom_site_fract_x
_atom_site_fract_y
_atom_site_fract_z
_atom_site_U_iso_or_equiv
_atom_site_adp_type
_atom_site_occupancy
_atom_site_symmetry_multiplicity
_atom_site_calc_flag
_atom_site_refinement_flags
Ge1 Ge 0.79203(4) 0.276623(15) 0.138325(11) 0.01707(9) Uani 1 1 d .
Ge2 Ge 0.89786(4) 0.439075(17) 0.133540(12) 0.02261(10) Uani 1 1 d .
Ge3 Ge 0.70421(4) 0.396307(16) 0.065121(12) 0.02024(9) Uani 1 1 d .
Ge4 Ge 1.10559(4) 0.331642(15) 0.118233(11) 0.01861(9) Uani 1 1 d .
Ge5 Ge 0.68131(4) 0.378696(16) 0.198302(11) 0.01857(9) Uani 1 1 d .
Ge6 Ge 0.47955(4) 0.337812(16) 0.125979(11) 0.01883(9) Uani 1 1 d .
Ge7 Ge 0.90703(4) 0.289311(15) 0.044945(11) 0.01862(9) Uani 1 1 d .
Ni1 Ni 0.42815(6) 0.11901(2) 0.078027(16) 0.02945(12) Uani 1 1 d .
F1 F 0.7906(2) 0.20284(9) 0.16062(7) 0.0299(5) Uani 1 1 d .
F2 F 0.9654(3) 0.51322(10) 0.14301(8) 0.0444(6) Uani 1 1 d .
F3 F 0.6376(2) 0.44260(9) 0.02176(7) 0.0328(5) Uani 1 1 d .
O1 O 0.7951(2) 0.35901(10) 0.11524(7) 0.0189(5) Uani 1 1 d .
O2 O 0.7939(3) 0.46053(11) 0.08761(8) 0.0270(6) Uani 1 1 d .
O3 O 1.0806(2) 0.40716(11) 0.13036(8) 0.0255(5) Uani 1 1 d .
O4 O 0.8080(3) 0.43548(11) 0.18437(8) 0.0259(5) Uani 1 1 d .
O5 O 0.5139(3) 0.37731(11) 0.07866(8) 0.0255(5) Uani 1 1 d .
O6 O 0.7914(3) 0.34798(11) 0.02744(8) 0.0258(5) Uani 1 1 d .
O7 O 0.9990(2) 0.28384(10) 0.14949(8) 0.0223(5) Uani 1 1 d .
O8 O 1.0803(3) 0.31858(11) 0.06324(8) 0.0252(5) Uani 1 1 d .
O9 O 0.7566(3) 0.30791(10) 0.19482(7) 0.0228(5) Uani 1 1 d .
O10 O 0.5109(3) 0.38572(10) 0.16948(7) 0.0243(5) Uani 1 1 d .
O11 O 0.6245(4) 0.39743(15) 0.2500 0.0258(8) Uani 1 2 d S
O12 O 0.5828(2) 0.27254(10) 0.12977(8) 0.0217(5) Uani 1 1 d .
O13 O 0.2937(2) 0.31383(12) 0.12872(8) 0.0292(6) Uani 1 1 d .
O14 O 0.8218(3) 0.24508(10) 0.08301(8) 0.0227(5) Uani 1 1 d .
O15 O 0.9640(4) 0.2500 0.0000 0.0279(8) Uani 1 2 d S
N1 N 0.3557(4) 0.07780(14) 0.01936(11) 0.0362(8) Uani 1 1 d .
H1A H 0.3941 0.0982 -0.0030 0.054 Uiso 1 1 calc .
H1B H 0.3923 0.0404 0.0182 0.054 Uiso 1 1 calc .
N2 N 0.1917(4) 0.11521(16) 0.08806(13) 0.0458(10) Uani 1 1 d .
H2 H 0.1678 0.0790 0.0994 0.069 Uiso 1 1 calc .
N3 N 0.4251(5) 0.15253(16) 0.14247(12) 0.0508(11) Uani 1 1 d .
H3A H 0.4280 0.1405 0.1150 0.076 Uiso 1 1 calc .
H3B H 0.4705 0.1884 0.1440 0.076 Uiso 1 1 calc .
N4 N 0.4809(4) 0.03783(14) 0.10924(11) 0.0359(8) Uani 1 1 d .
H4 H 0.4089 0.0106 0.1019 0.054 Uiso 1 1 calc .
N5 N 0.6672(4) 0.11867(14) 0.06636(11) 0.0342(8) Uani 1 1 d .
H5A H 0.6845 0.1163 0.0380 0.051 Uiso 1 1 calc .
H5B H 0.7081 0.1529 0.0760 0.051 Uiso 1 1 calc .
N6 N 0.4262(4) 0.20879(14) 0.05325(10) 0.0358(8) Uani 1 1 d .
H6A H 0.3409 0.2266 0.0627 0.054 Uiso 1 1 calc .
H6B H 0.5050 0.2284 0.0650 0.054 Uiso 1 1 calc .
C1 C 0.1895(5) 0.0761(2) 0.01583(16) 0.0471(12) Uani 1 1 d .
H1C H 0.1531 0.0364 0.0227 0.071 Uiso 1 1 calc .
H1D H 0.1595 0.0853 -0.0134 0.071 Uiso 1 1 calc .
C2 C 0.1203(5) 0.1205(2) 0.04596(19) 0.0541(13) Uani 1 1 d .
H2A H 0.1349 0.1605 0.0349 0.081 Uiso 1 1 calc .
H2B H 0.0121 0.1133 0.0484 0.081 Uiso 1 1 calc .
C3 C 0.1549(7) 0.1612(2) 0.1191(2) 0.0679(17) Uani 1 1 d .
H3C H 0.0523 0.1553 0.1295 0.102 Uiso 1 1 calc .
H3D H 0.1599 0.2000 0.1055 0.102 Uiso 1 1 calc .
C4 C 0.2641(8) 0.1589(2) 0.15584(19) 0.0703(17) Uani 1 1 d .
H4A H 0.2537 0.1951 0.1726 0.105 Uiso 1 1 calc .
H4B H 0.2375 0.1256 0.1742 0.105 Uiso 1 1 calc .
C5 C 0.5106(6) 0.1101(2) 0.16867(15) 0.0556(13) Uani 1 1 d .
H5C H 0.4861 0.1162 0.1987 0.083 Uiso 1 1 calc .
H5D H 0.6185 0.1171 0.1650 0.083 Uiso 1 1 calc .
C6 C 0.4733(6) 0.0466(2) 0.15616(16) 0.0532(12) Uani 1 1 d .
H6C H 0.5443 0.0197 0.1700 0.080 Uiso 1 1 calc .
H6D H 0.3721 0.0368 0.1662 0.080 Uiso 1 1 calc .
C7 C 0.6281(5) 0.01682(19) 0.09244(17) 0.0469(11) Uani 1 1 d .
H7A H 0.6129 -0.0017 0.0647 0.070 Uiso 1 1 calc .
H7B H 0.6699 -0.0129 0.1117 0.070 Uiso 1 1 calc .
C8 C 0.7389(5) 0.0680(2) 0.08805(16) 0.0467(11) Uani 1 1 d .
H8A H 0.7733 0.0802 0.1163 0.070 Uiso 1 1 calc .
H8B H 0.8267 0.0551 0.0718 0.070 Uiso 1 1 calc .
C9 C 0.4341(5) 0.21742(17) 0.00661(13) 0.0365(9) Uani 1 1 d .
H9A H 0.3481 0.1977 -0.0066 0.055 Uiso 1 1 calc .
H9B H 0.5257 0.1986 -0.0041 0.055 Uiso 1 1 calc .
O2W O 0.5416(9) 0.2348(3) 0.2500 0.107(2) Uani 1 2 d S

loop_
_atom_site_aniso_label
_atom_site_aniso_U_11
_atom_site_aniso_U_22
_atom_site_aniso_U_33
_atom_site_aniso_U_23
_atom_site_aniso_U_13
_atom_site_aniso_U_12
Ge1 0.01471(17) 0.01801(18) 0.01850(19) 0.00152(13) 0.00064(13) -0.00025(13)
Ge2 0.02055(19) 0.0250(2) 0.0223(2) 0.00262(14) 0.00254(15) 0.00108(14)
Ge3 0.02110(19) 0.02048(19) 0.01914(19) 0.00075(14) -0.00033(14) 0.00232(14)
Ge4 0.01325(17) 0.02349(19) 0.01908(19) -0.00249(14) -0.00016(13) -0.00147(13)
Ge5 0.01728(18) 0.02352(19) 0.01491(19) -0.00050(14) -0.00052(13) 0.00053(14)
Ge6 0.01334(17) 0.02370(19) 0.01945(19) -0.00207(13) -0.00124(13) 0.00046(13)
Ge7 0.01709(18) 0.02221(19) 0.01655(18) -0.00298(14) -0.00012(13) -0.00056(13)
Ni1 0.0332(3) 0.0239(2) 0.0313(3) -0.0007(2) 0.0050(2) -0.0026(2)
F1 0.0297(12) 0.0228(11) 0.0372(13) 0.0087(9) 0.0038(9) -0.0004(8)
F2 0.0469(14) 0.0326(13) 0.0539(16) -0.0041(11) 0.0051(12) -0.0087(11)
F3 0.0385(12) 0.0325(12) 0.0275(12) 0.0083(9) -0.0040(10) 0.0059(10)
O1 0.0190(12) 0.0203(12) 0.0175(12) 0.0005(9) -0.0027(9) 0.0010(9)
O2 0.0304(14) 0.0214(12) 0.0291(14) 0.0051(10) -0.0019(11) -0.0004(10)
O3 0.0173(11) 0.0233(13) 0.0360(15) -0.0072(11) -0.0008(10) -0.0029(10)
O4 0.0281(13) 0.0289(13) 0.0206(13) -0.0046(10) 0.0039(10) -0.0068(10)
O5 0.0176(12) 0.0335(14) 0.0254(13) 0.0010(10) -0.0048(10) 0.0017(10)
O6 0.0284(13) 0.0302(14) 0.0188(13) -0.0006(10) -0.0016(10) 0.0079(11)
O7 0.0143(11) 0.0267(13) 0.0259(13) 0.0039(10) -0.0013(10) 0.0001(9)
O8 0.0212(12) 0.0345(14) 0.0199(12) -0.0043(11) 0.0009(10) -0.0088(10)
O9 0.0253(12) 0.0263(13) 0.0167(12) 0.0014(10) 0.0013(10) 0.0071(10)
O10 0.0203(12) 0.0294(13) 0.0232(13) -0.0057(10) -0.0027(10) 0.0064(10)
O11 0.0281(18) 0.036(2) 0.0128(16) 0.000 0.000 0.0078(16)
O12 0.0147(11) 0.0209(12) 0.0295(14) -0.0013(10) 0.0006(10) -0.0008(9)
O13 0.0108(12) 0.0394(15) 0.0373(16) -0.0038(12) -0.0031(10) 0.0020(10)
O14 0.0249(12) 0.0220(12) 0.0212(13) -0.0037(10) 0.0039(10) -0.0042(10)
O15 0.0255(18) 0.034(2) 0.0238(19) -0.0126(15) 0.000 0.000
N1 0.0364(18) 0.0262(16) 0.046(2) -0.0020(15) -0.0028(16) -0.0003(14)
N2 0.044(2) 0.035(2) 0.058(3) 0.0068(18) 0.0213(18) 0.0056(16)
N3 0.087(3) 0.0306(19) 0.034(2) -0.0050(16) 0.018(2) -0.0193(19)
N4 0.0354(18) 0.0275(17) 0.045(2) 0.0029(15) -0.0040(16) -0.0072(14)
N5 0.0332(18) 0.0335(18) 0.0360(19) 0.0021(15) 0.0014(15) -0.0058(14)
N6 0.053(2) 0.0279(17) 0.0262(18) 0.0056(14) 0.0047(16) -0.0021(15)
C1 0.039(2) 0.042(2) 0.060(3) 0.013(2) -0.016(2) -0.005(2)
C2 0.028(2) 0.052(3) 0.082(4) 0.022(3) -0.001(2) 0.004(2)
C3 0.076(4) 0.047(3) 0.081(4) 0.007(3) 0.040(3) 0.016(3)
C4 0.098(4) 0.059(3) 0.054(3) -0.001(3) 0.046(3) 0.009(3)
C5 0.082(4) 0.046(3) 0.039(3) 0.002(2) -0.002(3) -0.024(3)
C6 0.070(3) 0.044(3) 0.046(3) 0.013(2) -0.003(3) -0.019(2)
C7 0.038(2) 0.031(2) 0.071(3) 0.003(2) -0.001(2) 0.0049(19)
C8 0.030(2) 0.048(3) 0.063(3) 0.007(2) -0.002(2) -0.0038(19)
C9 0.050(2) 0.028(2) 0.031(2) 0.0015(17) 0.0018(19) -0.0037(18)
O2W 0.125(6) 0.092(5) 0.104(6) 0.000 0.000 -0.045(4)

loop_
_atom_type_symbol
_atom_type_description
_atom_type_scat_dispersion_real
_atom_type_scat_dispersion_imag
_atom_type_scat_source
C C 0.0033 0.0016 'International Tables Vol C Tables 4.2.6.8 and 6.1.1.4'
H H 0.0000 0.0000 'International Tables Vol C Tables 4.2.6.8 and 6.1.1.4'
N N 0.0061 0.0033 'International Tables Vol C Tables 4.2.6.8 and 6.1.1.4'
O O 0.0106 0.0060 'International Tables Vol C Tables 4.2.6.8 and 6.1.1.4'
F F 0.0171 0.0103 'International Tables Vol C Tables 4.2.6.8 and 6.1.1.4'
Ni Ni 0.3393 1.1124 'International Tables Vol C Tables 4.2.6.8 and 6.1.1.4'
Ge Ge 0.1547 1.8001 'International Tables Vol C Tables 4.2.6.8 and 6.1.1.4'

loop_
_geom_angle_atom_site_label_1
_geom_angle_atom_site_label_2
_geom_angle_atom_site_label_3
_geom_angle
_geom_angle_site_symmetry_1
_geom_angle_site_symmetry_3
F1 Ge1 O7 90.82(9) . .
F1 Ge1 O12 90.19(10) . .
O7 Ge1 O12 176.64(11) . .
F1 Ge1 O14 90.54(10) . .
O7 Ge1 O14 93.87(10) . .
O12 Ge1 O14 89.33(10) . .
F1 Ge1 O9 88.88(10) . .
O7 Ge1 O9 87.46(10) . .
O12 Ge1 O9 89.36(10) . .
O14 Ge1 O9 178.56(10) . .
F1 Ge1 O1 178.45(10) . .
O7 Ge1 O1 88.50(9) . .
O12 Ge1 O1 90.41(9) . .
O14 Ge1 O1 90.89(10) . .
O9 Ge1 O1 89.70(10) . .
O3 Ge2 O2 122.54(11) . .
O3 Ge2 O4 116.02(11) . .
O2 Ge2 O4 120.38(11) . .
O3 Ge2 F2 94.78(11) . .
O2 Ge2 F2 93.02(11) . .
O4 Ge2 F2 92.46(11) . .
O3 Ge2 O1 91.79(10) . .
O2 Ge2 O1 77.77(10) . .
O4 Ge2 O1 90.68(10) . .
F2 Ge2 O1 170.61(10) . .
O3 Ge2 Ge3 111.19(8) . .
O2 Ge2 Ge3 35.65(8) . .
O4 Ge2 Ge3 112.39(8) . .
F2 Ge2 Ge3 128.67(8) . .
O1 Ge2 Ge3 42.18(6) . .
O6 Ge3 O5 114.73(11) . .
O6 Ge3 O2 124.19(11) . .
O5 Ge3 O2 121.07(11) . .
O6 Ge3 F3 89.77(10) . .
O5 Ge3 F3 90.53(10) . .
O2 Ge3 F3 88.50(10) . .
O6 Ge3 O1 95.25(10) . .
O5 Ge3 O1 95.38(10) . .
O2 Ge3 O1 81.34(10) . .
F3 Ge3 O1 169.81(10) . .
O6 Ge3 Ge2 115.84(8) . .
O5 Ge3 Ge2 117.33(8) . .
O2 Ge3 Ge2 35.21(8) . .
F3 Ge3 Ge2 123.61(7) . .
O1 Ge3 Ge2 46.20(7) . .
O7 Ge4 O13 105.64(12) . 1_655
O7 Ge4 O3 114.26(11) . .
O13 Ge4 O3 107.59(12) 1_655 .
O7 Ge4 O8 112.30(11) . .
O13 Ge4 O8 105.48(12) 1_655 .
O3 Ge4 O8 110.92(12) . .
O9 Ge5 O11 113.05(13) . .
O9 Ge5 O4 114.18(11) . .
O11 Ge5 O4 103.77(14) . .
O9 Ge5 O10 112.28(11) . .
O11 Ge5 O10 101.92(13) . .
O4 Ge5 O10 110.67(12) . .
O13 Ge6 O12 103.40(12) . .
O13 Ge6 O5 111.36(12) . .
O12 Ge6 O5 113.35(11) . .
O13 Ge6 O10 107.59(12) . .
O12 Ge6 O10 112.57(11) . .
O5 Ge6 O10 108.39(12) . .
O14 Ge7 O15 113.06(9) . .
O14 Ge7 O6 113.26(11) . .
O15 Ge7 O6 107.41(10) . .
O14 Ge7 O8 111.76(11) . .
O15 Ge7 O8 101.62(13) . .
O6 Ge7 O8 109.01(11) . .
N2 Ni1 N4 96.53(13) . .
N2 Ni1 N5 177.18(14) . .
N4 Ni1 N5 81.90(13) . .
N2 Ni1 N3 82.11(16) . .
N4 Ni1 N3 82.73(14) . .
N5 Ni1 N3 99.97(15) . .
N2 Ni1 N1 79.37(15) . .
N4 Ni1 N1 94.98(13) . .
N5 Ni1 N1 98.40(13) . .
N3 Ni1 N1 160.96(14) . .
N2 Ni1 N6 94.77(14) . .
N4 Ni1 N6 165.88(13) . .
N5 Ni1 N6 87.14(13) . .
N3 Ni1 N6 90.48(13) . .
N1 Ni1 N6 95.41(13) . .
Ge3 O1 Ge1 133.39(12) . .
Ge3 O1 Ge2 91.61(9) . .
Ge1 O1 Ge2 134.99(11) . .
Ge2 O2 Ge3 109.13(13) . .
Ge4 O3 Ge2 121.32(13) . .
Ge5 O4 Ge2 122.68(13) . .
Ge6 O5 Ge3 119.00(13) . .
Ge7 O6 Ge3 120.30(13) . .
Ge4 O7 Ge1 118.71(12) . .
Ge4 O8 Ge7 119.35(13) . .
Ge5 O9 Ge1 117.16(12) . .
Ge6 O10 Ge5 118.39(12) . .
Ge5 O11 Ge5 135.9(2) . 6_556
Ge6 O12 Ge1 119.23(13) . .
Ge6 O13 Ge4 145.57(18) . 1_455
Ge7 O14 Ge1 118.46(13) . .
Ge7 O15 Ge7 146.3(2) 4 .
C1 N1 Ni1 111.8(3) . .
C1 N1 H1A 109.3 . .
Ni1 N1 H1A 109.3 . .
C1 N1 H1B 109.3 . .
Ni1 N1 H1B 109.3 . .
H1A N1 H1B 107.9 . .
C3 N2 C2 116.4(4) . .
C3 N2 Ni1 106.9(3) . .
C2 N2 Ni1 106.8(3) . .
C3 N2 H2 108.8 . .
C2 N2 H2 108.8 . .
Ni1 N2 H2 108.8 . .
C5 N3 C4 113.4(4) . .
C5 N3 Ni1 106.8(3) . .
C4 N3 Ni1 108.0(3) . .
C5 N3 H3A 108.9 . .
C4 N3 H3A 108.9 . .
Ni1 N3 H3A 3.2 . .
C5 N3 H3B 108.9 . .
C4 N3 H3B 108.9 . .
Ni1 N3 H3B 110.9 . .
H3A N3 H3B 107.7 . .
C7 N4 C6 115.7(4) . .
C7 N4 Ni1 107.7(3) . .
C6 N4 Ni1 109.3(3) . .
C7 N4 H4 107.9 . .
C6 N4 H4 107.9 . .
Ni1 N4 H4 107.9 . .
C8 N5 Ni1 110.4(2) . .
C8 N5 H5A 109.6 . .
Ni1 N5 H5A 109.6 . .
C8 N5 H5B 109.6 . .
Ni1 N5 H5B 109.6 . .
H5A N5 H5B 108.1 . .
C9 N6 Ni1 118.5(2) . .
C9 N6 H6A 107.7 . .
Ni1 N6 H6A 107.7 . .
C9 N6 H6B 107.7 . .
Ni1 N6 H6B 107.7 . .
H6A N6 H6B 107.1 . .
N1 C1 C2 109.9(4) . .
N1 C1 H1C 109.7 . .
C2 C1 H1C 109.7 . .
N1 C1 H1D 109.7 . .
C2 C1 H1D 109.7 . .
H1C C1 H1D 108.2 . .
N2 C2 C1 109.5(4) . .
N2 C2 H2A 109.8 . .
C1 C2 H2A 109.8 . .
N2 C2 H2B 109.8 . .
C1 C2 H2B 109.8 . .
H2A C2 H2B 108.2 . .
N2 C3 C4 110.0(5) . .
N2 C3 H3C 109.7 . .
C4 C3 H3C 109.7 . .
N2 C3 H3D 109.7 . .
C4 C3 H3D 109.7 . .
H3C C3 H3D 108.2 . .
N3 C4 C3 113.7(4) . .
N3 C4 H4A 108.8 . .
C3 C4 H4A 108.8 . .
N3 C4 H4B 108.8 . .
C3 C4 H4B 108.8 . .
H4A C4 H4B 107.7 . .
N3 C5 C6 110.9(4) . .
N3 C5 H5C 109.5 . .
C6 C5 H5C 109.5 . .
N3 C5 H5D 109.5 . .
C6 C5 H5D 109.5 . .
H5C C5 H5D 108.0 . .
N4 C6 C5 111.8(4) . .
N4 C6 H6C 109.3 . .
C5 C6 H6C 109.3 . .
N4 C6 H6D 109.3 . .
C5 C6 H6D 109.3 . .
H6C C6 H6D 107.9 . .
N4 C7 C8 110.9(3) . .
N4 C7 H7A 109.5 . .
C8 C7 H7A 109.5 . .
N4 C7 H7B 109.5 . .
C8 C7 H7B 109.5 . .
H7A C7 H7B 108.1 . .
N5 C8 C7 110.6(3) . .
N5 C8 H8A 109.5 . .
C7 C8 H8A 109.5 . .
N5 C8 H8B 109.5 . .
C7 C8 H8B 109.5 . .
H8A C8 H8B 108.1 . .
N6 C9 C9 113.3(4) . 4
N6 C9 H9A 108.9 . .
C9 C9 H9A 108.9 4 .
N6 C9 H9B 108.9 . .
C9 C9 H9B 108.9 4 .
H9A C9 H9B 107.7 . .

loop_
_geom_bond_atom_site_label_1
_geom_bond_atom_site_label_2
_geom_bond_distance
_geom_bond_site_symmetry_2
Ge1 F1 1.796(2) .
Ge1 O7 1.864(2) .
Ge1 O12 1.865(2) .
Ge1 O14 1.883(2) .
Ge1 O9 1.922(2) .
Ge1 O1 1.984(2) .
Ge2 O3 1.765(2) .
Ge2 O2 1.767(2) .
Ge2 O4 1.774(2) .
Ge2 F2 1.791(2) .
Ge2 O1 2.091(2) .
Ge3 O6 1.774(2) .
Ge3 O5 1.780(2) .
Ge3 O2 1.787(2) .
Ge3 F3 1.804(2) .
Ge3 O1 1.945(2) .
Ge4 O7 1.727(2) .
Ge4 O13 1.735(2) 1_655
Ge4 O3 1.750(2) .
Ge4 O8 1.755(2) .
Ge5 O9 1.725(2) .
Ge5 O11 1.7402(13) .
Ge5 O4 1.749(2) .
Ge5 O10 1.757(2) .
Ge6 O13 1.726(2) .
Ge6 O12 1.728(2) .
Ge6 O5 1.748(2) .
Ge6 O10 1.753(2) .
Ge7 O14 1.720(2) .
Ge7 O15 1.7307(11) .
Ge7 O6 1.752(2) .
Ge7 O8 1.757(2) .
Ni1 N2 2.108(4) .
Ni1 N4 2.117(3) .
Ni1 N5 2.137(3) .
Ni1 N3 2.146(4) .
Ni1 N1 2.147(3) .
Ni1 N6 2.157(3) .
O11 Ge5 1.7402(13) 6_556
O13 Ge4 1.735(2) 1_455
O15 Ge7 1.7307(11) 4
N1 C1 1.469(5) .
N1 H1A 0.9000 .
N1 H1B 0.9000 .
N2 C3 1.451(6) .
N2 C2 1.461(6) .
N2 H2 0.9100 .
N3 C5 1.463(6) .
N3 C4 1.485(7) .
N3 H3A 0.9000 .
N3 H3B 0.9000 .
N4 C7 1.476(5) .
N4 C6 1.478(6) .
N4 H4 0.9100 .
N5 C8 1.466(5) .
N5 H5A 0.9000 .
N5 H5B 0.9000 .
N6 C9 1.469(5) .
N6 H6A 0.9000 .
N6 H6B 0.9000 .
C1 C2 1.499(7) .
C1 H1C 0.9700 .
C1 H1D 0.9700 .
C2 H2A 0.9700 .
C2 H2B 0.9700 .
C3 C4 1.498(9) .
C3 H3C 0.9700 .
C3 H3D 0.9700 .
C4 H4A 0.9700 .
C4 H4B 0.9700 .
C5 C6 1.514(6) .
C5 H5C 0.9700 .
C5 H5D 0.9700 .
C6 H6C 0.9700 .
C6 H6D 0.9700 .
C7 C8 1.514(6) .
C7 H7A 0.9700 .
C7 H7B 0.9700 .
C8 H8A 0.9700 .
C8 H8B 0.9700 .
C9 C9 1.519(7) 4
C9 H9A 0.9700 .
C9 H9B 0.9700 .

loop_
_geom_hbond_atom_site_label_D
_geom_hbond_atom_site_label_H
_geom_hbond_atom_site_label_A
_geom_hbond_distance_DH
_geom_hbond_distance_HA
_geom_hbond_distance_DA
_geom_hbond_angle_DHA
_geom_hbond_site_symmetry_A
N6 H6B O12 0.90 2.35 3.106(4) 141.4 .
N5 H5B O14 0.90 2.31 3.189(4) 166.0 .
N5 H5A O6 0.90 2.39 3.212(4) 152.7 4
N5 H5A F3 0.90 2.32 3.084(4) 142.5 4
N4 H4 O2 0.91 2.16 3.053(4) 168.2 8_655
N3 H3B O12 0.90 2.18 3.056(4) 165.2 .
N3 H3A N5 0.90 2.64 3.281(5) 128.7 .
N3 H3A N6 0.90 2.46 3.056(5) 124.0 .
N3 H3A N4 0.90 2.36 2.817(5) 111.7 .
N3 H3A N2 0.90 2.31 2.794(6) 113.2 .
N2 H2 F2 0.91 2.33 3.176(4) 155.6 8_655
N1 H1B F3 0.90 2.21 3.035(4) 151.7 8_655

loop_
_platon_squeeze_void_nr
_platon_squeeze_void_average_x
_platon_squeeze_void_average_y
_platon_squeeze_void_average_z
_platon_squeeze_void_volume
_platon_squeeze_void_count_electrons
_platon_squeeze_void_content
1 0.015 0.104 0.250 530 235 ' '
2 0.015 0.326 0.750 530 235 ' '
